data_7021980
loop_
_publ_author_name
'Li, Bing'
'Liao, Jian-Hong'
'Tang, Hao-Tsan'
'Li, Yi-Juan'
'Liu, C. W.'

_publ_section_title
;
 Substitution reactions on a hypercoordinated main-group element
 encapsulated in a pentacapped trigonal prismatic copper cage.
;
_journal_issue 40
_journal_name_full 'Dalton transactions (Cambridge, England : 2003)'
_journal_page_first 14384
_journal_page_last 14387
_journal_paper_doi 10.1039/c3dt51835c
_journal_volume 42
_journal_year 2013
_chemical_formula_sum 'C36 H84 Br3 Cu11 O12 P6 S13'
_chemical_formula_weight 2250.30
_chemical_name_systematic
; 
 ? 
;
_space_group_IT_number 14
_symmetry_cell_setting monoclinic
_symmetry_space_group_name_Hall '-P 2yn'
_symmetry_space_group_name_H-M 'P 1 21/n 1'
_atom_sites_solution_hydrogens geom
_atom_sites_solution_primary direct
_atom_sites_solution_secondary difmap
_audit_creation_method SHELXL-97
_cell_angle_alpha 90.00
_cell_angle_beta 95.7150(10)
_cell_angle_gamma 90.00
_cell_formula_units_Z 4
_cell_length_a 17.6202(4)
_cell_length_b 21.3395(5)
_cell_length_c 21.0229(4)
_cell_measurement_reflns_used 9871
_cell_measurement_temperature 296(2)
_cell_measurement_theta_max 26.35
_cell_measurement_theta_min 2.32
_cell_volume 7865.5(3)
_computing_cell_refinement 'Bruker SAINT'
_computing_data_collection 'Bruker APEX2'
_computing_data_reduction 'Bruker SAINT'
_computing_molecular_graphics 'Bruker SHELXTL'
_computing_publication_material 'Bruker SHELXTL'
_computing_structure_refinement 'SHELXL-97 (Sheldrick, 2008)'
_computing_structure_solution 'SHELXS-97 (Sheldrick, 2008)'
_diffrn_ambient_temperature 296(2)
_diffrn_measured_fraction_theta_full 1.000
_diffrn_measured_fraction_theta_max 1.000
_diffrn_measurement_device_type 'Bruker APEX-II CCD'
_diffrn_measurement_method '\f and \w scans'
_diffrn_radiation_monochromator graphite
_diffrn_radiation_source 'fine-focus sealed tube'
_diffrn_radiation_type MoK\a
_diffrn_radiation_wavelength 0.71073
_diffrn_reflns_av_R_equivalents 0.0339
_diffrn_reflns_av_sigmaI/netI 0.0287
_diffrn_reflns_limit_h_max 20
_diffrn_reflns_limit_h_min -20
_diffrn_reflns_limit_k_max 25
_diffrn_reflns_limit_k_min -23
_diffrn_reflns_limit_l_max 25
_diffrn_reflns_limit_l_min -25
_diffrn_reflns_number 61461
_diffrn_reflns_theta_full 25.00
_diffrn_reflns_theta_max 25.00
_diffrn_reflns_theta_min 1.50
_exptl_absorpt_coefficient_mu 4.944
_exptl_absorpt_correction_T_max 0.4870
_exptl_absorpt_correction_T_min 0.2842
_exptl_absorpt_correction_type multi-scan
_exptl_absorpt_process_details SADABS
_exptl_crystal_colour yellow
_exptl_crystal_density_diffrn 1.900
_exptl_crystal_density_method 'not measured'
_exptl_crystal_description block
_exptl_crystal_F_000 4472
_exptl_crystal_size_max 0.34
_exptl_crystal_size_mid 0.23
_exptl_crystal_size_min 0.17
_refine_diff_density_max 2.026
_refine_diff_density_min -1.675
_refine_diff_density_rms 0.115
_refine_ls_extinction_method none
_refine_ls_goodness_of_fit_ref 1.019
_refine_ls_hydrogen_treatment constr
_refine_ls_matrix_type full
_refine_ls_number_parameters 794
_refine_ls_number_reflns 13829
_refine_ls_number_restraints 18
_refine_ls_restrained_S_all 1.136
_refine_ls_R_factor_all 0.0562
_refine_ls_R_factor_gt 0.0407
_refine_ls_shift/su_max 0.001
_refine_ls_shift/su_mean 0.000
_refine_ls_structure_factor_coef Fsqd
_refine_ls_weighting_details 'calc w=1/[\s^2^(Fo^2^)+(0.0538P)^2^+21.7340P] where P=(Fo^2^+2Fc^2^)/3'
_refine_ls_weighting_scheme calc
_refine_ls_wR_factor_gt 0.1024
_refine_ls_wR_factor_ref 0.1129
_reflns_number_gt 10956
_reflns_number_total 13829
_reflns_threshold_expression >2sigma(I)
_cod_data_source_file c3dt51835c.txt
_cod_data_source_block 3
_cod_depositor_comments
;
The following automatic conversions were performed:

'_symmetry_cell_setting' value 'Monoclinic' changed to 'monoclinic'
according to /home/saulius/struct/CIF-dictionaries/cif_core.dic
dictionary named 'cif_core.dic' version 2.4.2 from 2011-04-26.

Automatic conversion script
Id: cif_fix_values 1891 2012-01-12 08:04:46Z andrius 
;
_cod_original_sg_symbol_H-M P2(1)/n
_cod_database_code 7021980

loop_
_symmetry_equiv_pos_as_xyz
'x, y, z'
'-x+1/2, y+1/2, -z+1/2'
'-x, -y, -z'
'x-1/2, -y-1/2, z-1/2'

loop_
_atom_site_label
_atom_site_type_symbol
_atom_site_fract_x
_atom_site_fract_y
_atom_site_fract_z
_atom_site_U_iso_or_equiv
_atom_site_adp_type
_atom_site_occupancy
_atom_site_symmetry_multiplicity
_atom_site_calc_flag
_atom_site_refinement_flags
_atom_site_disorder_assembly
_atom_site_disorder_group
Br1 Br 0.17871(3) 0.86655(3) 0.90190(3) 0.04219(15) Uani 1 1 d . B .
Br2 Br 0.06917(3) 0.57631(3) 0.84526(3) 0.04169(15) Uani 1 1 d . B .
Br3 Br -0.11816(3) 0.80250(3) 0.69135(3) 0.04564(15) Uani 1 1 d . . .
C1 C 0.3736(4) 0.6277(3) 0.7719(3) 0.0557(17) Uani 1 1 d . . .
H1 H 0.3251 0.6102 0.7828 0.067 Uiso 1 1 calc R . .
C2 C 0.4345(6) 0.6023(5) 0.8153(5) 0.100(3) Uani 1 1 d . . .
H2A H 0.4816 0.6226 0.8083 0.150 Uiso 1 1 calc R . .
H2B H 0.4389 0.5581 0.8079 0.150 Uiso 1 1 calc R . .
H2C H 0.4235 0.6093 0.8585 0.150 Uiso 1 1 calc R . .
C3 C 0.3832(6) 0.6116(5) 0.7041(5) 0.105(3) Uani 1 1 d . . .
H3A H 0.3511 0.6382 0.6761 0.158 Uiso 1 1 calc R . .
H3B H 0.3692 0.5686 0.6962 0.158 Uiso 1 1 calc R . .
H3C H 0.4355 0.6177 0.6964 0.158 Uiso 1 1 calc R . .
C4 C 0.4117(4) 0.7655(4) 0.9133(4) 0.074(2) Uani 1 1 d U . .
H4 H 0.3966 0.7252 0.9305 0.089 Uiso 1 1 calc R A 1
C5 C 0.4927(5) 0.7690(6) 0.9029(7) 0.137(5) Uani 1 1 d U B .
H5A H 0.4999 0.7520 0.8616 0.206 Uiso 1 1 calc R . .
H5B H 0.5222 0.7453 0.9354 0.206 Uiso 1 1 calc R . .
H5C H 0.5090 0.8120 0.9048 0.206 Uiso 1 1 calc R . .
C6 C 0.399(2) 0.8232(16) 0.9578(16) 0.114(12) Uani 0.50 1 d PU B 1
H6A H 0.4211 0.8600 0.9414 0.171 Uiso 0.50 1 calc PR B 1
H6B H 0.4217 0.8149 1.0003 0.171 Uiso 0.50 1 calc PR B 1
H6C H 0.3448 0.8299 0.9590 0.171 Uiso 0.50 1 calc PR B 1
C6' C 0.389(3) 0.7906(14) 0.9716(19) 0.143(19) Uani 0.50 1 d P B 2
H6'1 H 0.4103 0.8318 0.9784 0.215 Uiso 0.50 1 calc PR B 2
H6'2 H 0.4076 0.7639 1.0066 0.215 Uiso 0.50 1 calc PR B 2
H6'3 H 0.3346 0.7929 0.9691 0.215 Uiso 0.50 1 calc PR B 2
C7 C -0.0199(5) 0.7398(4) 1.1334(3) 0.069(2) Uani 1 1 d . . .
H7 H -0.0061 0.7833 1.1444 0.083 Uiso 1 1 calc R . .
C8 C -0.1014(5) 0.7374(5) 1.1062(5) 0.096(3) Uani 1 1 d . . .
H8A H -0.1094 0.7664 1.0713 0.145 Uiso 1 1 calc R . .
H8B H -0.1336 0.7485 1.1387 0.145 Uiso 1 1 calc R . .
H8C H -0.1136 0.6958 1.0912 0.145 Uiso 1 1 calc R . .
C9 C -0.0033(8) 0.6997(6) 1.1905(5) 0.140(6) Uani 1 1 d . . .
H9A H -0.0135 0.6568 1.1791 0.211 Uiso 1 1 calc R . .
H9B H -0.0349 0.7122 1.2229 0.211 Uiso 1 1 calc R . .
H9C H 0.0494 0.7042 1.2065 0.211 Uiso 1 1 calc R . .
C10 C 0.1984(4) 0.7839(4) 1.1154(4) 0.073(2) Uani 1 1 d DU . .
H10 H 0.2168 0.7453 1.0969 0.088 Uiso 1 1 calc R C 1
C11 C 0.2553(10) 0.8365(9) 1.1101(9) 0.112(5) Uani 0.60 1 d PDU D 1
H11A H 0.2569 0.8473 1.0659 0.169 Uiso 0.60 1 calc PR D 1
H11B H 0.3049 0.8230 1.1278 0.169 Uiso 0.60 1 calc PR D 1
H11C H 0.2400 0.8724 1.1331 0.169 Uiso 0.60 1 calc PR D 1
C12 C 0.1857(10) 0.7735(11) 1.1858(6) 0.112(5) Uani 0.60 1 d PDU D 1
H12A H 0.1590 0.8088 1.2011 0.169 Uiso 0.60 1 calc PR D 1
H12B H 0.2340 0.7690 1.2107 0.169 Uiso 0.60 1 calc PR D 1
H12C H 0.1559 0.7362 1.1896 0.169 Uiso 0.60 1 calc PR D 1
C11' C 0.2623(12) 0.8109(16) 1.0790(10) 0.110(6) Uani 0.40 1 d PDU D 2
H11D H 0.2692 0.7848 1.0428 0.165 Uiso 0.40 1 calc PR D 2
H11E H 0.3089 0.8124 1.1068 0.165 Uiso 0.40 1 calc PR D 2
H11F H 0.2488 0.8525 1.0646 0.165 Uiso 0.40 1 calc PR D 2
C12' C 0.1995(15) 0.8206(14) 1.1777(9) 0.110(6) Uani 0.40 1 d PDU D 2
H12D H 0.2513 0.8298 1.1936 0.165 Uiso 0.40 1 calc PR D 2
H12E H 0.1761 0.7961 1.2087 0.165 Uiso 0.40 1 calc PR D 2
H12F H 0.1718 0.8591 1.1701 0.165 Uiso 0.40 1 calc PR D 2
C13 C 0.1521(5) 0.6050(4) 0.5358(4) 0.080(3) Uani 1 1 d . . .
H13 H 0.1881 0.5820 0.5657 0.096 Uiso 1 1 calc R . .
C14 C 0.1901(7) 0.6617(6) 0.5139(6) 0.134(5) Uani 1 1 d . . .
H14A H 0.1556 0.6839 0.4837 0.201 Uiso 1 1 calc R . .
H14B H 0.2346 0.6498 0.4941 0.201 Uiso 1 1 calc R . .
H14C H 0.2047 0.6883 0.5499 0.201 Uiso 1 1 calc R . .
C15 C 0.1229(7) 0.5624(7) 0.4830(5) 0.144(5) Uani 1 1 d . . .
H15A H 0.0900 0.5854 0.4521 0.216 Uiso 1 1 calc R . .
H15B H 0.0947 0.5288 0.4999 0.216 Uiso 1 1 calc R . .
H15C H 0.1649 0.5455 0.4628 0.216 Uiso 1 1 calc R . .
C16 C 0.0971(5) 0.4899(3) 0.6893(4) 0.070(2) Uani 1 1 d . . .
H16 H 0.1106 0.5142 0.7283 0.084 Uiso 1 1 calc R . .
C17 C 0.1650(7) 0.4538(5) 0.6740(6) 0.137(5) Uani 1 1 d . . .
H17A H 0.1513 0.4271 0.6378 0.205 Uiso 1 1 calc R . .
H17B H 0.1833 0.4286 0.7101 0.205 Uiso 1 1 calc R . .
H17C H 0.2044 0.4822 0.6640 0.205 Uiso 1 1 calc R . .
C18 C 0.0290(8) 0.4515(6) 0.6977(6) 0.145(5) Uani 1 1 d . . .
H18A H -0.0086 0.4770 0.7153 0.218 Uiso 1 1 calc R . .
H18B H 0.0431 0.4174 0.7263 0.218 Uiso 1 1 calc R . .
H18C H 0.0084 0.4353 0.6571 0.218 Uiso 1 1 calc R . .
C19 C -0.2793(4) 0.6591(3) 0.9037(4) 0.0574(17) Uani 1 1 d U . .
H19 H -0.2502 0.6977 0.8993 0.069 Uiso 1 1 calc R . .
C20 C -0.3078(7) 0.6575(6) 0.9662(5) 0.138(5) Uani 1 1 d U . .
H20A H -0.3378 0.6203 0.9698 0.206 Uiso 1 1 calc R . .
H20B H -0.3388 0.6938 0.9713 0.206 Uiso 1 1 calc R . .
H20C H -0.2656 0.6572 0.9988 0.206 Uiso 1 1 calc R . .
C21 C -0.3423(6) 0.6552(8) 0.8519(5) 0.155(6) Uani 1 1 d U . .
H21A H -0.3229 0.6400 0.8137 0.233 Uiso 1 1 calc R . .
H21B H -0.3640 0.6961 0.8441 0.233 Uiso 1 1 calc R . .
H21C H -0.3807 0.6271 0.8643 0.233 Uiso 1 1 calc R . .
C22 C -0.1020(6) 0.4978(3) 0.9313(4) 0.083(2) Uani 1 1 d U . .
H22 H -0.0730 0.5221 0.9650 0.099 Uiso 1 1 calc R . .
C23 C -0.1726(8) 0.4729(5) 0.9549(7) 0.152(4) Uani 1 1 d U . .
H23A H -0.2042 0.5070 0.9660 0.228 Uiso 1 1 calc R . .
H23B H -0.1595 0.4473 0.9920 0.228 Uiso 1 1 calc R . .
H23C H -0.1999 0.4480 0.9221 0.228 Uiso 1 1 calc R . .
C24 C -0.0540(8) 0.4466(5) 0.9092(7) 0.152(4) Uani 1 1 d U . .
H24A H -0.0821 0.4241 0.8751 0.228 Uiso 1 1 calc R . .
H24B H -0.0398 0.4186 0.9440 0.228 Uiso 1 1 calc R . .
H24C H -0.0088 0.4642 0.8942 0.228 Uiso 1 1 calc R . .
C25 C 0.2276(4) 0.9474(4) 0.6365(4) 0.066(2) Uani 1 1 d . . .
H25 H 0.2216 0.9584 0.6810 0.080 Uiso 1 1 calc R . .
C26 C 0.3088(5) 0.9268(4) 0.6307(5) 0.096(3) Uani 1 1 d . . .
H26A H 0.3190 0.8888 0.6544 0.144 Uiso 1 1 calc R . .
H26B H 0.3433 0.9589 0.6476 0.144 Uiso 1 1 calc R . .
H26C H 0.3156 0.9197 0.5866 0.144 Uiso 1 1 calc R . .
C27 C 0.2038(6) 1.0001(4) 0.5946(6) 0.118(4) Uani 1 1 d . . .
H27A H 0.2101 0.9891 0.5511 0.176 Uiso 1 1 calc R . .
H27B H 0.2344 1.0361 0.6068 0.176 Uiso 1 1 calc R . .
H27C H 0.1511 1.0095 0.5983 0.176 Uiso 1 1 calc R . .
C28 C -0.0357(4) 0.9110(3) 0.5792(3) 0.0598(18) Uani 1 1 d . . .
H28 H -0.0514 0.8802 0.6098 0.072 Uiso 1 1 calc R . .
C29 C -0.0603(7) 0.8896(6) 0.5134(6) 0.141(5) Uani 1 1 d . . .
H29A H -0.0394 0.9169 0.4833 0.212 Uiso 1 1 calc R . .
H29B H -0.1150 0.8905 0.5065 0.212 Uiso 1 1 calc R . .
H29C H -0.0426 0.8476 0.5078 0.212 Uiso 1 1 calc R . .
C30 C -0.0683(6) 0.9726(5) 0.5927(6) 0.119(4) Uani 1 1 d . . .
H30A H -0.0547 0.9832 0.6368 0.179 Uiso 1 1 calc R . .
H30B H -0.1228 0.9708 0.5844 0.179 Uiso 1 1 calc R . .
H30C H -0.0486 1.0037 0.5659 0.179 Uiso 1 1 calc R . .
C31 C -0.1067(4) 0.9678(3) 0.9777(3) 0.0562(17) Uani 1 1 d . . .
H31 H -0.0526 0.9658 0.9710 0.067 Uiso 1 1 calc R . .
C32 C -0.1138(5) 0.9593(4) 1.0478(3) 0.077(2) Uani 1 1 d . . .
H32A H -0.1667 0.9608 1.0553 0.115 Uiso 1 1 calc R . .
H32B H -0.0866 0.9922 1.0715 0.115 Uiso 1 1 calc R . .
H32C H -0.0927 0.9195 1.0615 0.115 Uiso 1 1 calc R . .
C33 C -0.1376(7) 1.0276(4) 0.9517(4) 0.094(3) Uani 1 1 d . . .
H33A H -0.1301 1.0303 0.9072 0.142 Uiso 1 1 calc R . .
H33B H -0.1118 1.0617 0.9744 0.142 Uiso 1 1 calc R . .
H33C H -0.1912 1.0297 0.9566 0.142 Uiso 1 1 calc R . .
C34 C -0.2300(5) 0.9342(5) 0.7721(4) 0.084(2) Uani 1 1 d U . .
H34 H -0.2039 0.8998 0.7524 0.100 Uiso 1 1 calc R . .
C35 C -0.3123(7) 0.9229(8) 0.7652(7) 0.163(4) Uani 1 1 d U . .
H35A H -0.3244 0.8915 0.7953 0.244 Uiso 1 1 calc R . .
H35B H -0.3279 0.9088 0.7226 0.244 Uiso 1 1 calc R . .
H35C H -0.3385 0.9611 0.7733 0.244 Uiso 1 1 calc R . .
C36 C -0.2090(8) 0.9957(7) 0.7436(7) 0.163(4) Uani 1 1 d U . .
H36A H -0.2392 1.0286 0.7593 0.244 Uiso 1 1 calc R . .
H36B H -0.2183 0.9935 0.6978 0.244 Uiso 1 1 calc R . .
H36C H -0.1559 1.0041 0.7554 0.244 Uiso 1 1 calc R . .
Cu1 Cu 0.03184(8) 0.67742(8) 0.90093(7) 0.0543(4) Uani 0.80 1 d P B .
Cu2 Cu 0.13536(5) 0.66896(5) 0.79551(4) 0.0636(2) Uani 1 1 d . . .
Cu7 Cu -0.02139(5) 0.63174(5) 0.76923(4) 0.0585(2) Uani 1 1 d . . .
Cu3 Cu -0.09405(6) 0.74695(4) 0.80249(4) 0.0622(2) Uani 1 1 d . . .
Cu4 Cu 0.01178(9) 0.74139(7) 0.69851(8) 0.0557(4) Uani 0.80 1 d P . .
Cu9 Cu -0.01537(5) 0.85416(5) 0.76070(4) 0.0636(2) Uani 1 1 d U B .
Cu5 Cu 0.03798(8) 0.83760(8) 0.89195(7) 0.0615(4) Uani 0.90 1 d P B .
Cu6 Cu 0.1574(2) 0.8361(2) 0.7880(2) 0.0687(9) Uani 0.70 1 d P . .
Cu8 Cu 0.16706(5) 0.75319(4) 0.90509(4) 0.0596(2) Uani 1 1 d U B .
Cu11 Cu -0.08275(4) 0.75640(3) 0.93178(4) 0.04071(17) Uani 1 1 d . B .
Cu10 Cu 0.16899(4) 0.73844(3) 0.69058(4) 0.04442(18) Uani 1 1 d . B .
O1 O 0.3707(3) 0.6957(2) 0.7775(3) 0.0649(14) Uani 1 1 d . B .
O2 O 0.3663(2) 0.7840(2) 0.8547(2) 0.0572(12) Uani 1 1 d . B .
O3 O 0.0298(3) 0.7162(2) 1.0857(2) 0.0557(12) Uani 1 1 d . D .
O4 O 0.1269(3) 0.8043(2) 1.0795(2) 0.0600(13) Uani 1 1 d . D .
O5 O 0.0875(3) 0.6257(2) 0.56937(19) 0.0541(11) Uani 1 1 d . . .
O6 O 0.0789(3) 0.53269(19) 0.6363(2) 0.0524(11) Uani 1 1 d . . .
O7 O -0.2305(2) 0.60519(19) 0.89785(19) 0.0434(9) Uani 1 1 d . . .
O8 O -0.1243(2) 0.53818(17) 0.87599(18) 0.0409(9) Uani 1 1 d . . .
O9 O 0.1817(2) 0.89157(19) 0.61782(19) 0.0467(10) Uani 1 1 d . . .
O10 O 0.0476(3) 0.9162(2) 0.5861(2) 0.0494(10) Uani 1 1 d . . .
O11 O -0.1452(2) 0.91382(18) 0.94606(18) 0.0415(9) Uani 1 1 d . . .
O12 O -0.2053(2) 0.9371(2) 0.8393(2) 0.0520(11) Uani 1 1 d . . .
P1 P 0.31378(8) 0.73765(7) 0.81174(8) 0.0381(3) Uani 1 1 d . . .
P2 P 0.07153(9) 0.75898(7) 1.03908(7) 0.0358(3) Uani 1 1 d . . .
P3 P 0.07966(9) 0.60613(7) 0.64039(7) 0.0382(3) Uani 1 1 d . . .
P4 P -0.14611(8) 0.60901(7) 0.87931(7) 0.0324(3) Uani 1 1 d . . .
P5 P 0.09993(9) 0.87665(7) 0.63637(7) 0.0369(3) Uani 1 1 d . . .
P6 P -0.14111(8) 0.89519(7) 0.87398(7) 0.0333(3) Uani 1 1 d . . .
S1 S 0.26032(8) 0.79561(7) 0.74591(7) 0.0398(3) Uani 1 1 d . B .
S2 S 0.25050(8) 0.68420(7) 0.86440(7) 0.0377(3) Uani 1 1 d . B .
S3 S -0.00227(8) 0.81937(6) 0.99294(7) 0.0365(3) Uani 1 1 d . B .
S4 S 0.12701(8) 0.69748(6) 0.98829(7) 0.0366(3) Uani 1 1 d . B .
S5 S 0.17285(8) 0.63286(7) 0.69789(7) 0.0411(3) Uani 1 1 d . . .
S6 S -0.02153(8) 0.63932(7) 0.66083(7) 0.0396(3) Uani 1 1 d . . .
S7 S -0.07987(8) 0.65204(6) 0.95040(7) 0.0370(3) Uani 1 1 d . B .
S8 S -0.14537(8) 0.64392(7) 0.79083(6) 0.0353(3) Uani 1 1 d . . .
S9 S 0.08346(9) 0.78460(7) 0.61785(7) 0.0407(3) Uani 1 1 d . . .
S10 S 0.08683(9) 0.90702(7) 0.72493(7) 0.0394(3) Uani 1 1 d . B .
S11 S -0.17373(8) 0.80449(6) 0.86621(7) 0.0375(3) Uani 1 1 d . . .
S12 S -0.03932(8) 0.91795(6) 0.84490(7) 0.0369(3) Uani 1 1 d . B .
S13 S 0.04400(7) 0.74938(6) 0.81235(6) 0.0278(3) Uani 1 1 d U B .
Cu1' Cu 0.0333(3) 0.6536(2) 0.9246(3) 0.0415(12) Uani 0.20 1 d P . .
Cu4' Cu -0.0057(3) 0.7436(3) 0.6657(3) 0.0476(13) Uani 0.20 1 d P . .
Cu5' Cu 0.0409(6) 0.8599(5) 0.9125(5) 0.031(2) Uani 0.10 1 d P . .
Cu6' Cu 0.1405(5) 0.8198(4) 0.7880(6) 0.0431(13) Uani 0.30 1 d P . .

loop_
_atom_site_aniso_label
_atom_site_aniso_U_11
_atom_site_aniso_U_22
_atom_site_aniso_U_33
_atom_site_aniso_U_23
_atom_site_aniso_U_13
_atom_site_aniso_U_12
Br1 0.0421(3) 0.0395(3) 0.0452(3) -0.0068(3) 0.0055(3) -0.0053(2)
Br2 0.0471(3) 0.0313(3) 0.0479(3) 0.0012(2) 0.0111(3) 0.0045(2)
Br3 0.0448(3) 0.0482(4) 0.0431(3) 0.0027(3) -0.0003(3) 0.0030(3)
C1 0.053(4) 0.052(4) 0.065(4) 0.001(3) 0.021(3) 0.009(3)
C2 0.093(7) 0.081(7) 0.119(8) -0.002(6) -0.018(6) 0.031(5)
C3 0.108(8) 0.126(9) 0.087(7) -0.019(6) 0.035(6) 0.022(7)
C4 0.063(4) 0.077(5) 0.075(6) 0.010(4) -0.029(4) -0.009(4)
C5 0.057(5) 0.154(11) 0.190(13) -0.014(10) -0.044(7) 0.011(6)
C6 0.106(19) 0.15(3) 0.072(17) -0.029(18) -0.039(14) 0.03(2)
C6' 0.21(4) 0.11(3) 0.10(2) -0.02(2) -0.04(2) 0.06(3)
C7 0.096(6) 0.072(5) 0.043(4) 0.001(3) 0.029(4) 0.015(4)
C8 0.082(6) 0.128(9) 0.086(7) -0.004(6) 0.040(5) -0.014(6)
C9 0.206(13) 0.163(12) 0.065(6) 0.044(7) 0.073(8) 0.081(10)
C10 0.068(5) 0.075(5) 0.068(5) -0.010(4) -0.030(4) 0.016(4)
C11 0.082(8) 0.159(13) 0.086(7) 0.030(9) -0.039(7) -0.031(8)
C12 0.082(8) 0.159(13) 0.086(7) 0.030(9) -0.039(7) -0.031(8)
C11' 0.092(12) 0.15(2) 0.074(10) -0.009(10) -0.046(8) -0.025(12)
C12' 0.092(12) 0.15(2) 0.074(10) -0.009(10) -0.046(8) -0.025(12)
C13 0.085(6) 0.107(7) 0.051(4) 0.005(4) 0.028(4) 0.046(5)
C14 0.138(10) 0.137(10) 0.143(10) 0.053(8) 0.102(9) 0.047(8)
C15 0.154(11) 0.195(14) 0.083(7) -0.067(8) 0.016(7) 0.052(10)
C16 0.106(6) 0.039(4) 0.063(5) -0.002(3) 0.005(4) 0.002(4)
C17 0.165(12) 0.086(8) 0.154(11) -0.007(7) -0.012(9) 0.071(8)
C18 0.190(14) 0.106(9) 0.145(11) 0.007(8) 0.040(10) -0.076(9)
C19 0.045(4) 0.046(4) 0.083(5) 0.014(4) 0.019(3) 0.004(3)
C20 0.156(11) 0.177(13) 0.085(7) -0.015(7) 0.041(7) 0.091(10)
C21 0.082(7) 0.283(19) 0.098(8) -0.003(10) -0.009(6) 0.095(10)
C22 0.145(8) 0.038(4) 0.058(5) 0.004(3) -0.022(5) 0.001(4)
C23 0.174(8) 0.097(6) 0.201(9) 0.093(6) 0.101(8) 0.074(6)
C24 0.174(8) 0.097(6) 0.201(9) 0.093(6) 0.101(8) 0.074(6)
C25 0.076(5) 0.057(5) 0.071(5) -0.009(4) 0.028(4) -0.022(4)
C26 0.065(5) 0.073(6) 0.152(10) 0.020(6) 0.017(6) -0.016(4)
C27 0.101(8) 0.050(5) 0.204(13) 0.032(7) 0.030(8) -0.005(5)
C28 0.061(4) 0.060(5) 0.057(4) 0.022(3) -0.004(3) -0.004(3)
C29 0.151(11) 0.136(10) 0.117(9) -0.038(8) -0.081(8) 0.024(9)
C30 0.079(7) 0.124(9) 0.152(11) -0.037(8) -0.006(7) 0.031(6)
C31 0.071(4) 0.044(4) 0.056(4) -0.018(3) 0.018(3) -0.006(3)
C32 0.114(7) 0.063(5) 0.053(4) -0.018(4) 0.010(4) -0.002(5)
C33 0.166(10) 0.042(5) 0.073(6) -0.009(4) 0.006(6) 0.003(5)
C34 0.090(6) 0.091(6) 0.065(5) 0.004(4) -0.020(4) 0.033(5)
C35 0.125(7) 0.209(11) 0.144(8) 0.083(8) -0.040(6) -0.012(7)
C36 0.125(7) 0.209(11) 0.144(8) 0.083(8) -0.040(6) -0.012(7)
Cu1 0.0483(7) 0.0607(10) 0.0548(9) -0.0175(7) 0.0100(7) -0.0049(7)
Cu2 0.0608(5) 0.0766(6) 0.0545(5) -0.0042(4) 0.0104(4) -0.0197(5)
Cu7 0.0496(5) 0.0774(6) 0.0504(5) 0.0110(4) 0.0136(4) 0.0127(4)
Cu3 0.0901(7) 0.0442(5) 0.0550(5) -0.0006(4) 0.0209(5) -0.0037(4)
Cu4 0.0650(9) 0.0418(7) 0.0639(9) -0.0034(8) 0.0236(8) 0.0003(6)
Cu9 0.0668(6) 0.0698(6) 0.0568(5) -0.0153(4) 0.0199(4) -0.0164(4)
Cu5 0.0474(6) 0.0819(12) 0.0565(9) 0.0211(7) 0.0113(6) 0.0158(8)
Cu6 0.085(3) 0.076(3) 0.0449(11) -0.0013(16) 0.0011(17) 0.0361(16)
Cu8 0.0704(6) 0.0449(5) 0.0683(6) 0.0036(4) 0.0311(4) 0.0054(4)
Cu11 0.0441(4) 0.0332(4) 0.0439(4) -0.0017(3) -0.0004(3) 0.0011(3)
Cu10 0.0473(4) 0.0391(4) 0.0466(4) 0.0007(3) 0.0032(3) -0.0008(3)
O1 0.061(3) 0.047(3) 0.094(4) 0.016(3) 0.044(3) 0.014(2)
O2 0.047(3) 0.052(3) 0.069(3) 0.009(2) -0.011(2) -0.009(2)
O3 0.082(3) 0.045(3) 0.044(2) 0.008(2) 0.027(2) 0.015(2)
O4 0.058(3) 0.052(3) 0.064(3) -0.018(2) -0.024(2) 0.013(2)
O5 0.060(3) 0.066(3) 0.037(2) 0.002(2) 0.012(2) 0.018(2)
O6 0.064(3) 0.037(2) 0.053(3) -0.013(2) -0.004(2) 0.008(2)
O7 0.037(2) 0.043(2) 0.051(2) 0.0024(19) 0.0109(18) -0.0045(18)
O8 0.054(2) 0.027(2) 0.041(2) 0.0015(17) -0.0020(18) -0.0023(17)
O9 0.052(2) 0.044(2) 0.048(2) -0.0019(19) 0.020(2) -0.0083(19)
O10 0.059(3) 0.044(2) 0.045(2) 0.0148(19) 0.004(2) 0.004(2)
O11 0.047(2) 0.036(2) 0.043(2) -0.0063(17) 0.0127(18) -0.0011(18)
O12 0.049(2) 0.045(2) 0.060(3) 0.006(2) -0.002(2) 0.015(2)
P1 0.0304(7) 0.0363(8) 0.0480(9) 0.0041(7) 0.0055(6) 0.0007(6)
P2 0.0433(8) 0.0334(8) 0.0299(7) -0.0022(6) 0.0000(6) 0.0034(6)
P3 0.0438(8) 0.0361(8) 0.0349(8) -0.0043(6) 0.0047(6) 0.0056(6)
P4 0.0333(7) 0.0296(7) 0.0345(7) 0.0010(6) 0.0037(6) -0.0018(6)
P5 0.0447(8) 0.0336(8) 0.0333(7) 0.0050(6) 0.0079(6) 0.0005(6)
P6 0.0346(7) 0.0285(7) 0.0369(8) 0.0006(6) 0.0041(6) 0.0053(6)
S1 0.0387(7) 0.0356(8) 0.0452(8) 0.0064(6) 0.0056(6) -0.0037(6)
S2 0.0367(7) 0.0372(8) 0.0402(8) 0.0050(6) 0.0077(6) 0.0038(6)
S3 0.0406(7) 0.0311(7) 0.0371(7) -0.0037(6) 0.0010(6) 0.0039(6)
S4 0.0396(7) 0.0340(7) 0.0359(7) 0.0004(6) 0.0030(6) 0.0061(6)
S5 0.0376(7) 0.0368(8) 0.0487(8) -0.0032(6) 0.0034(6) 0.0044(6)
S6 0.0377(7) 0.0412(8) 0.0398(8) -0.0052(6) 0.0028(6) 0.0009(6)
S7 0.0456(8) 0.0307(7) 0.0338(7) -0.0004(6) -0.0006(6) -0.0022(6)
S8 0.0353(7) 0.0362(7) 0.0339(7) 0.0010(6) 0.0008(6) -0.0024(6)
S9 0.0512(8) 0.0346(8) 0.0363(8) 0.0002(6) 0.0042(6) 0.0008(6)
S10 0.0487(8) 0.0335(8) 0.0371(8) 0.0015(6) 0.0102(6) 0.0017(6)
S11 0.0336(7) 0.0315(7) 0.0468(8) -0.0012(6) 0.0021(6) -0.0007(6)
S12 0.0401(7) 0.0308(7) 0.0410(8) 0.0005(6) 0.0097(6) 0.0004(6)
S13 0.0299(6) 0.0225(6) 0.0310(6) -0.0035(5) 0.0032(5) -0.0031(5)
Cu1' 0.047(2) 0.038(3) 0.039(3) -0.0027(19) 0.002(2) 0.000(2)
Cu4' 0.049(3) 0.045(3) 0.050(3) -0.001(3) 0.009(3) -0.0001(19)
Cu5' 0.037(4) 0.026(5) 0.031(5) -0.018(3) 0.007(4) -0.002(3)
Cu6' 0.040(2) 0.046(3) 0.044(2) 0.006(2) 0.0087(17) -0.0014(17)

loop_
_atom_type_symbol
_atom_type_description
_atom_type_scat_dispersion_real
_atom_type_scat_dispersion_imag
_atom_type_scat_source
C C 0.0033 0.0016 'International Tables Vol C Tables 4.2.6.8 and 6.1.1.4'
H H 0.0000 0.0000 'International Tables Vol C Tables 4.2.6.8 and 6.1.1.4'
O O 0.0106 0.0060 'International Tables Vol C Tables 4.2.6.8 and 6.1.1.4'
P P 0.1023 0.0942 'International Tables Vol C Tables 4.2.6.8 and 6.1.1.4'
S S 0.1246 0.1234 'International Tables Vol C Tables 4.2.6.8 and 6.1.1.4'
Cu Cu 0.3201 1.2651 'International Tables Vol C Tables 4.2.6.8 and 6.1.1.4'
Br Br -0.2901 2.4595 'International Tables Vol C Tables 4.2.6.8 and 6.1.1.4'

loop_
_geom_angle_atom_site_label_1
_geom_angle_atom_site_label_2
_geom_angle_atom_site_label_3
_geom_angle
Cu8 Br1 Cu5' 81.6(2)
Cu8 Br1 Cu6 76.12(10)
Cu5' Br1 Cu6 90.9(2)
Cu8 Br1 Cu5 71.10(4)
Cu5' Br1 Cu5 14.60(16)
Cu6 Br1 Cu5 78.68(10)
Cu8 Br1 Cu6' 68.3(2)
Cu5' Br1 Cu6' 84.0(3)
Cu6 Br1 Cu6' 9.82(19)
Cu5 Br1 Cu6' 70.87(19)
Cu7 Br2 Cu1' 85.66(13)
Cu7 Br2 Cu2 69.84(3)
Cu1' Br2 Cu2 85.33(12)
Cu7 Br2 Cu1 73.27(4)
Cu1' Br2 Cu1 16.04(10)
Cu2 Br2 Cu1 71.74(4)
Cu4' Br3 Cu9 78.30(14)
Cu4' Br3 Cu3 84.33(14)
Cu9 Br3 Cu3 68.33(3)
Cu4' Br3 Cu4 16.02(11)
Cu9 Br3 Cu4 66.65(4)
Cu3 Br3 Cu4 70.17(4)
C2 C1 O1 110.6(7)
C2 C1 C3 111.7(7)
O1 C1 C3 108.3(7)
C6' C4 O2 116.7(18)
C6' C4 C5 118(2)
O2 C4 C5 108.8(8)
C6' C4 C6 29(2)
O2 C4 C6 101.0(12)
C5 C4 C6 104.6(17)
C9 C7 O3 105.6(7)
C9 C7 C8 113.3(9)
O3 C7 C8 109.9(7)
O4 C10 C11 106.4(9)
O4 C10 C12' 103.1(11)
C11 C10 C12' 74.4(14)
O4 C10 C12 109.8(9)
C11 C10 C12 109.9(11)
C12' C10 C12 40.2(12)
O4 C10 C11' 105.5(12)
C11 C10 C11' 33.1(13)
C12' C10 C11' 106.8(16)
C12 C10 C11' 136.0(12)
O5 C13 C14 107.4(7)
O5 C13 C15 108.4(8)
C14 C13 C15 113.8(9)
O6 C16 C18 108.7(8)
O6 C16 C17 106.4(7)
C18 C16 C17 114.8(9)
O7 C19 C20 108.7(7)
O7 C19 C21 107.5(7)
C20 C19 C21 111.3(8)
O8 C22 C23 108.0(8)
O8 C22 C24 107.4(7)
C23 C22 C24 111.3(8)
C27 C25 O9 110.1(7)
C27 C25 C26 113.0(7)
O9 C25 C26 104.0(6)
O10 C28 C30 108.6(7)
O10 C28 C29 108.3(7)
C30 C28 C29 111.9(8)
O11 C31 C33 112.1(6)
O11 C31 C32 105.8(6)
C33 C31 C32 113.9(6)
O12 C34 C35 107.7(9)
O12 C34 C36 107.0(9)
C35 C34 C36 112.7(9)
Cu1' Cu1 S7 60.2(5)
Cu1' Cu1 S4 67.6(5)
S7 Cu1 S4 104.58(7)
Cu1' Cu1 S13 170.4(6)
S7 Cu1 S13 128.06(8)
S4 Cu1 S13 111.36(7)
Cu1' Cu1 Br2 74.1(5)
S7 Cu1 Br2 105.57(7)
S4 Cu1 Br2 107.89(7)
S13 Cu1 Br2 97.75(6)
Cu1' Cu1 Cu11 104.4(5)
S7 Cu1 Cu11 51.60(5)
S4 Cu1 Cu11 100.56(6)
S13 Cu1 Cu11 85.23(6)
Br2 Cu1 Cu11 147.86(7)
Cu1' Cu1 Cu8 114.2(6)
S7 Cu1 Cu8 146.57(7)
S4 Cu1 Cu8 50.36(5)
S13 Cu1 Cu8 62.19(5)
Br2 Cu1 Cu8 103.72(5)
Cu11 Cu1 Cu8 105.86(6)
Cu1' Cu1 Cu7 113.6(5)
S7 Cu1 Cu7 97.67(6)
S4 Cu1 Cu7 153.65(7)
S13 Cu1 Cu7 62.78(5)
Br2 Cu1 Cu7 51.48(3)
Cu11 Cu1 Cu7 104.30(5)
Cu8 Cu1 Cu7 113.17(5)
Cu1' Cu1 Cu2 119.4(5)
S7 Cu1 Cu2 153.65(7)
S4 Cu1 Cu2 98.37(6)
S13 Cu1 Cu2 50.99(4)
Br2 Cu1 Cu2 54.11(4)
Cu11 Cu1 Cu2 136.14(7)
Cu8 Cu1 Cu2 59.68(4)
Cu7 Cu1 Cu2 57.15(3)
S5 Cu2 S2 106.14(6)
S5 Cu2 S13 127.88(6)
S2 Cu2 S13 110.71(6)
S5 Cu2 Br2 106.37(5)
S2 Cu2 Br2 104.47(5)
S13 Cu2 Br2 98.72(4)
S5 Cu2 Cu10 51.57(4)
S2 Cu2 Cu10 99.98(5)
S13 Cu2 Cu10 86.25(5)
Br2 Cu2 Cu10 151.32(4)
S5 Cu2 Cu7 95.16(5)
S2 Cu2 Cu7 153.37(5)
S13 Cu2 Cu7 65.21(4)
Br2 Cu2 Cu7 53.08(3)
Cu10 Cu2 Cu7 105.81(4)
S5 Cu2 Cu8 147.14(5)
S2 Cu2 Cu8 50.04(4)
S13 Cu2 Cu8 61.61(4)
Br2 Cu2 Cu8 102.16(4)
Cu10 Cu2 Cu8 104.98(4)
Cu7 Cu2 Cu8 115.14(4)
S5 Cu2 Cu1 155.01(6)
S2 Cu2 Cu1 94.91(5)
S13 Cu2 Cu1 52.08(5)
Br2 Cu2 Cu1 54.14(4)
Cu10 Cu2 Cu1 138.32(5)
Cu7 Cu2 Cu1 61.14(4)
Cu8 Cu2 Cu1 57.80(4)
S6 Cu7 S8 106.47(6)
S6 Cu7 Br2 128.43(5)
S8 Cu7 Br2 119.87(5)
S6 Cu7 Cu4 53.43(5)
S8 Cu7 Cu4 104.97(6)
Br2 Cu7 Cu4 125.48(5)
S6 Cu7 Cu2 94.46(5)
S8 Cu7 Cu2 147.99(6)
Br2 Cu7 Cu2 57.08(3)
Cu4 Cu7 Cu2 68.41(5)
S6 Cu7 Cu3 102.98(5)
S8 Cu7 Cu3 53.21(4)
Br2 Cu7 Cu3 121.92(4)
Cu4 Cu7 Cu3 63.17(4)
Cu2 Cu7 Cu3 99.14(4)
S6 Cu7 Cu1 150.22(6)
S8 Cu7 Cu1 89.82(5)
Br2 Cu7 Cu1 55.26(4)
Cu4 Cu7 Cu1 98.78(6)
Cu2 Cu7 Cu1 61.71(4)
Cu3 Cu7 Cu1 66.74(4)
S11 Cu3 S8 107.19(6)
S11 Cu3 S13 125.85(6)
S8 Cu3 S13 113.37(6)
S11 Cu3 Br3 102.51(5)
S8 Cu3 Br3 107.47(5)
S13 Cu3 Br3 98.00(4)
S11 Cu3 Cu11 52.08(4)
S8 Cu3 Cu11 99.26(5)
S13 Cu3 Cu11 86.55(5)
Br3 Cu3 Cu11 148.22(4)
S11 Cu3 Cu9 95.25(5)
S8 Cu3 Cu9 153.95(5)
S13 Cu3 Cu9 59.69(4)
Br3 Cu3 Cu9 53.39(3)
Cu11 Cu3 Cu9 105.01(4)
S11 Cu3 Cu7 151.26(5)
S8 Cu3 Cu7 50.38(4)
S13 Cu3 Cu7 64.75(4)
Br3 Cu3 Cu7 101.88(3)
Cu11 Cu3 Cu7 108.40(4)
Cu9 Cu3 Cu7 111.50(4)
S11 Cu3 Cu4 150.71(6)
S8 Cu3 Cu4 98.34(5)
S13 Cu3 Cu4 51.24(5)
Br3 Cu3 Cu4 55.06(4)
Cu11 Cu3 Cu4 137.79(5)
Cu9 Cu3 Cu4 56.94(4)
Cu7 Cu3 Cu4 57.99(4)
Cu4' Cu4 S6 71.1(5)
Cu4' Cu4 S9 60.5(5)
S6 Cu4 S9 104.32(7)
Cu4' Cu4 S13 166.3(6)
S6 Cu4 S13 115.00(8)
S9 Cu4 S13 125.92(8)
Cu4' Cu4 Br3 68.3(5)
S6 Cu4 Br3 104.57(7)
S9 Cu4 Br3 106.63(7)
S13 Cu4 Br3 98.02(6)
Cu4' Cu4 Cu10 105.8(5)
S6 Cu4 Cu10 99.98(6)
S9 Cu4 Cu10 51.01(5)
S13 Cu4 Cu10 85.64(6)
Br3 Cu4 Cu10 150.72(6)
Cu4' Cu4 Cu9 108.1(6)
S6 Cu4 Cu9 153.70(8)
S9 Cu4 Cu9 97.25(6)
S13 Cu4 Cu9 60.68(5)
Br3 Cu4 Cu9 53.99(4)
Cu10 Cu4 Cu9 105.29(6)
Cu4' Cu4 Cu7 117.1(6)
S6 Cu4 Cu7 50.68(5)
S9 Cu4 Cu7 146.17(7)
S13 Cu4 Cu7 65.31(5)
Br3 Cu4 Cu7 102.33(5)
Cu10 Cu4 Cu7 105.52(6)
Cu9 Cu4 Cu7 113.97(6)
Cu4' Cu4 Cu3 116.8(5)
S6 Cu4 Cu3 97.35(6)
S9 Cu4 Cu3 154.90(7)
S13 Cu4 Cu3 51.57(4)
Br3 Cu4 Cu3 54.76(4)
Cu10 Cu4 Cu3 137.17(7)
Cu9 Cu4 Cu3 58.74(4)
Cu7 Cu4 Cu3 58.84(4)
S12 Cu9 S10 99.77(6)
S12 Cu9 Br3 122.51(5)
S10 Cu9 Br3 125.09(5)
S12 Cu9 S13 106.15(6)
S10 Cu9 S13 104.83(6)
Br3 Cu9 S13 95.82(4)
S12 Cu9 Cu4 156.66(6)
S10 Cu9 Cu4 95.31(5)
Br3 Cu9 Cu4 59.36(4)
S13 Cu9 Cu4 52.33(5)
S12 Cu9 Cu6' 104.1(2)
S10 Cu9 Cu6' 54.88(17)
Br3 Cu9 Cu6' 129.8(2)
S13 Cu9 Cu6' 50.72(15)
Cu4 Cu9 Cu6' 70.5(2)
S12 Cu9 Cu5 52.92(5)
S10 Cu9 Cu5 100.55(6)
Br3 Cu9 Cu5 131.98(5)
S13 Cu9 Cu5 54.58(5)
Cu4 Cu9 Cu5 106.88(6)
Cu6' Cu9 Cu5 63.5(2)
S12 Cu9 Cu3 96.04(5)
S10 Cu9 Cu3 155.14(6)
Br3 Cu9 Cu3 58.29(3)
S13 Cu9 Cu3 51.94(4)
Cu4 Cu9 Cu3 64.32(4)
Cu6' Cu9 Cu3 102.66(16)
Cu5 Cu9 Cu3 74.11(5)
Cu5' Cu5 S3 61.4(11)
Cu5' Cu5 S12 75.3(12)
S3 Cu5 S12 106.78(7)
Cu5' Cu5 S13 173.1(11)
S3 Cu5 S13 120.93(8)
S12 Cu5 S13 109.02(7)
Cu5' Cu5 Br1 75.7(11)
S3 Cu5 Br1 110.32(7)
S12 Cu5 Br1 112.17(7)
S13 Cu5 Br1 97.50(6)
Cu5' Cu5 Cu9 123.9(12)
S3 Cu5 Cu9 143.17(7)
S12 Cu5 Cu9 51.61(5)
S13 Cu5 Cu9 58.83(5)
Br1 Cu5 Cu9 105.94(5)
Cu5' Cu5 Cu8 112.8(12)
S3 Cu5 Cu8 96.69(6)
S12 Cu5 Cu8 155.94(7)
S13 Cu5 Cu8 60.99(5)
Br1 Cu5 Cu8 52.60(3)
Cu9 Cu5 Cu8 110.51(5)
Cu5' Cu5 Cu11 104.9(11)
S3 Cu5 Cu11 49.26(5)
S12 Cu5 Cu11 98.35(6)
S13 Cu5 Cu11 80.11(6)
Br1 Cu5 Cu11 148.18(6)
Cu9 Cu5 Cu11 99.86(5)
Cu8 Cu5 Cu11 101.00(5)
Cu5' Cu5 Cu6' 125.0(11)
S3 Cu5 Cu6' 154.3(2)
S12 Cu5 Cu6' 98.8(2)
S13 Cu5 Cu6' 49.77(15)
Br1 Cu5 Cu6' 55.74(18)
Cu9 Cu5 Cu6' 58.2(2)
Cu8 Cu5 Cu6' 57.6(2)
Cu11 Cu5 Cu6' 129.88(16)
S1 Cu6 S10 115.8(2)
S1 Cu6 Br1 115.3(2)
S10 Cu6 Br1 114.0(2)
S1 Cu6 S13 115.55(18)
S10 Cu6 S13 100.71(16)
Br1 Cu6 S13 92.21(14)
S1 Cu6 Cu10 49.07(11)
S10 Cu6 Cu10 97.85(18)
Br1 Cu6 Cu10 147.7(2)
S13 Cu6 Cu10 76.12(10)
S1 Cu6 Cu8 96.43(17)
S10 Cu6 Cu8 147.1(2)
Br1 Cu6 Cu8 51.27(9)
S13 Cu6 Cu8 56.56(8)
Cu10 Cu6 Cu8 98.62(13)
S4 Cu8 S2 102.06(6)
S4 Cu8 Br1 124.95(5)
S2 Cu8 Br1 124.55(5)
S4 Cu8 S13 104.12(6)
S2 Cu8 S13 101.75(6)
Br1 Cu8 S13 94.14(4)
S4 Cu8 Cu6' 152.51(17)
S2 Cu8 Cu6' 93.1(2)
Br1 Cu8 Cu6' 59.0(2)
S13 Cu8 Cu6' 49.79(14)
S4 Cu8 Cu1 53.98(5)
S2 Cu8 Cu1 100.77(6)
Br1 Cu8 Cu1 129.17(5)
S13 Cu8 Cu1 51.19(5)
Cu6' Cu8 Cu1 100.97(15)
S4 Cu8 Cu5 95.58(5)
S2 Cu8 Cu5 152.49(6)
Br1 Cu8 Cu5 56.30(4)
S13 Cu8 Cu5 52.99(4)
Cu6' Cu8 Cu5 63.0(2)
Cu1 Cu8 Cu5 72.89(5)
S4 Cu8 Cu2 103.50(5)
S2 Cu8 Cu2 52.80(5)
Br1 Cu8 Cu2 126.79(4)
S13 Cu8 Cu2 49.77(4)
Cu6' Cu8 Cu2 67.9(2)
Cu1 Cu8 Cu2 62.52(4)
Cu5 Cu8 Cu2 102.73(5)
S4 Cu8 Cu6 158.70(10)
S2 Cu8 Cu6 93.32(11)
Br1 Cu8 Cu6 52.61(9)
S13 Cu8 Cu6 57.79(8)
Cu6' Cu8 Cu6 8.2(2)
Cu1 Cu8 Cu6 108.97(9)
Cu5 Cu8 Cu6 65.02(10)
Cu2 Cu8 Cu6 74.21(9)
S11 Cu11 S3 116.41(6)
S11 Cu11 S7 123.82(6)
S3 Cu11 S7 119.03(6)
S11 Cu11 Cu3 56.26(4)
S3 Cu11 Cu3 126.40(5)
S7 Cu11 Cu3 95.65(5)
S11 Cu11 Cu1 128.85(6)
S3 Cu11 Cu1 93.70(5)
S7 Cu11 Cu1 55.54(5)
Cu3 Cu11 Cu1 72.62(4)
S11 Cu11 Cu5 92.77(5)
S3 Cu11 Cu5 51.57(5)
S7 Cu11 Cu5 128.88(6)
Cu3 Cu11 Cu5 74.96(4)
Cu1 Cu11 Cu5 74.02(5)
S11 Cu11 Cu1' 138.21(11)
S3 Cu11 Cu1' 94.08(12)
S7 Cu11 Cu1' 44.57(11)
Cu3 Cu11 Cu1' 83.00(10)
Cu1 Cu11 Cu1' 13.21(9)
Cu5 Cu11 Cu1' 84.31(11)
S1 Cu10 S5 119.39(6)
S1 Cu10 S9 120.50(6)
S5 Cu10 S9 119.58(6)
S1 Cu10 Cu6' 56.68(17)
S5 Cu10 Cu6' 125.5(2)
S9 Cu10 Cu6' 94.0(2)
S1 Cu10 Cu2 94.43(5)
S5 Cu10 Cu2 54.51(5)
S9 Cu10 Cu2 126.16(5)
Cu6' Cu10 Cu2 71.17(18)
S1 Cu10 Cu4 128.31(6)
S5 Cu10 Cu4 92.39(5)
S9 Cu10 Cu4 55.43(5)
Cu6' Cu10 Cu4 71.79(18)
Cu2 Cu10 Cu4 70.88(4)
S1 Cu10 Cu6 49.60(9)
S5 Cu10 Cu6 131.51(10)
S9 Cu10 Cu6 94.24(11)
Cu6' Cu10 Cu6 8.53(17)
Cu2 Cu10 Cu6 77.87(8)
Cu4 Cu10 Cu6 78.72(9)
C1 O1 P1 129.3(4)
C4 O2 P1 123.8(5)
C7 O3 P2 124.6(4)
C10 O4 P2 123.6(4)
C13 O5 P3 121.6(4)
C16 O6 P3 125.9(4)
C19 O7 P4 124.2(4)
C22 O8 P4 125.4(4)
C25 O9 P5 126.5(4)
C28 O10 P5 122.6(4)
C31 O11 P6 125.0(4)
C34 O12 P6 124.6(5)
O1 P1 O2 104.8(3)
O1 P1 S2 110.15(18)
O2 P1 S2 111.6(2)
O1 P1 S1 108.1(2)
O2 P1 S1 102.46(19)
S2 P1 S1 118.70(9)
O4 P2 O3 109.0(3)
O4 P2 S4 112.5(2)
O3 P2 S4 103.56(17)
O4 P2 S3 101.81(18)
O3 P2 S3 110.64(19)
S4 P2 S3 119.24(9)
O6 P3 O5 102.4(2)
O6 P3 S6 111.21(19)
O5 P3 S6 105.90(18)
O6 P3 S5 108.44(18)
O5 P3 S5 110.5(2)
S6 P3 S5 117.31(9)
O8 P4 O7 101.8(2)
O8 P4 S8 107.06(16)
O7 P4 S8 110.01(17)
O8 P4 S7 110.20(16)
O7 P4 S7 109.26(17)
S8 P4 S7 117.40(9)
O9 P5 O10 102.5(2)
O9 P5 S10 111.10(18)
O10 P5 S10 109.60(18)
O9 P5 S9 105.59(17)
O10 P5 S9 109.20(19)
S10 P5 S9 117.76(9)
O12 P6 O11 101.8(2)
O12 P6 S12 110.23(19)
O11 P6 S12 111.04(17)
O12 P6 S11 108.82(19)
O11 P6 S11 106.24(16)
S12 P6 S11 117.50(8)
P1 S1 Cu10 106.46(8)
P1 S1 Cu6 107.65(14)
Cu10 S1 Cu6 81.34(12)
P1 S1 Cu6' 104.1(3)
Cu10 S1 Cu6' 72.5(2)
Cu6 S1 Cu6' 10.5(3)
P1 S2 Cu8 104.61(8)
P1 S2 Cu2 103.17(8)
Cu8 S2 Cu2 77.16(6)
P2 S3 Cu5' 112.5(3)
P2 S3 Cu11 103.44(7)
Cu5' S3 Cu11 92.5(3)
P2 S3 Cu5 107.75(8)
Cu5' S3 Cu5 15.5(2)
Cu11 S3 Cu5 79.17(6)
P2 S4 Cu1' 102.92(16)
P2 S4 Cu8 105.73(8)
Cu1' S4 Cu8 91.49(14)
P2 S4 Cu1 100.59(8)
Cu1' S4 Cu1 17.15(11)
Cu8 S4 Cu1 75.66(6)
P3 S5 Cu10 102.93(8)
P3 S5 Cu2 109.44(8)
Cu10 S5 Cu2 73.92(5)
P3 S6 Cu4' 104.53(17)
P3 S6 Cu7 106.03(8)
Cu4' S6 Cu7 92.12(15)
P3 S6 Cu4 101.56(8)
Cu4' S6 Cu4 17.88(13)
Cu7 S6 Cu4 75.89(6)
P4 S7 Cu1' 107.84(17)
P4 S7 Cu11 108.53(7)
Cu1' S7 Cu11 86.90(15)
P4 S7 Cu1 102.83(8)
Cu1' S7 Cu1 16.93(12)
Cu11 S7 Cu1 72.86(6)
P4 S8 Cu7 103.67(7)
P4 S8 Cu3 106.57(7)
Cu7 S8 Cu3 76.42(5)
P5 S9 Cu4' 114.00(18)
P5 S9 Cu10 102.71(8)
Cu4' S9 Cu10 88.56(17)
P5 S9 Cu4 108.29(8)
Cu4' S9 Cu4 17.27(14)
Cu10 S9 Cu4 73.56(6)
P5 S10 Cu6 102.54(15)
P5 S10 Cu9 108.02(8)
Cu6 S10 Cu9 83.40(10)
P5 S10 Cu6' 100.7(3)
Cu6 S10 Cu6' 10.7(2)
Cu9 S10 Cu6' 73.80(18)
P6 S11 Cu11 101.96(7)
P6 S11 Cu3 111.17(7)
Cu11 S11 Cu3 71.66(5)
P6 S12 Cu5' 101.3(3)
P6 S12 Cu9 109.14(8)
Cu5' S12 Cu9 90.5(2)
P6 S12 Cu5 101.14(8)
Cu5' S12 Cu5 15.86(17)
Cu9 S12 Cu5 75.47(6)
Cu6' S13 Cu2 85.1(3)
Cu6' S13 Cu4 86.2(3)
Cu2 S13 Cu4 84.16(6)
Cu6' S13 Cu3 137.2(3)
Cu2 S13 Cu3 130.85(6)
Cu4 S13 Cu3 77.19(6)
Cu6' S13 Cu1 133.2(3)
Cu2 S13 Cu1 76.94(6)
Cu4 S13 Cu1 133.13(7)
Cu3 S13 Cu1 83.57(6)
Cu6' S13 Cu5 75.4(3)
Cu2 S13 Cu5 134.60(7)
Cu4 S13 Cu5 133.53(7)
Cu3 S13 Cu5 87.97(5)
Cu1 S13 Cu5 87.18(6)
Cu6' S13 Cu9 68.8(3)
Cu2 S13 Cu9 141.60(6)
Cu4 S13 Cu9 66.99(5)
Cu3 S13 Cu9 68.37(4)
Cu1 S13 Cu9 141.39(6)
Cu5 S13 Cu9 66.59(5)
Cu6' S13 Cu8 66.7(3)
Cu2 S13 Cu8 68.63(4)
Cu4 S13 Cu8 142.35(7)
Cu3 S13 Cu8 140.40(6)
Cu1 S13 Cu8 66.62(5)
Cu5 S13 Cu8 66.02(5)
Cu9 S13 Cu8 120.82(5)
Cu6' S13 Cu6 2.4(4)
Cu2 S13 Cu6 86.83(11)
Cu4 S13 Cu6 88.10(12)
Cu3 S13 Cu6 136.51(12)
Cu1 S13 Cu6 132.26(12)
Cu5 S13 Cu6 72.99(12)
Cu9 S13 Cu6 68.19(11)
Cu8 S13 Cu6 65.65(11)
Cu1 Cu1' S7 102.8(6)
Cu1 Cu1' S4 95.3(6)
S7 Cu1' S4 120.9(3)
Cu1 Cu1' Br2 89.9(5)
S7 Cu1' Br2 118.2(2)
S4 Cu1' Br2 117.5(2)
Cu1 Cu1' Cu11 62.4(5)
S7 Cu1' Cu11 48.53(12)
S4 Cu1' Cu11 97.47(19)
Br2 Cu1' Cu11 137.7(2)
Cu4 Cu4' S9 102.2(6)
Cu4 Cu4' S6 91.1(6)
S9 Cu4' S6 118.6(3)
Cu4 Cu4' Br3 95.7(6)
S9 Cu4' Br3 122.8(3)
S6 Cu4' Br3 114.8(2)
Cu5 Cu5' S3 103.1(12)
Cu5 Cu5' S12 88.8(12)
S3 Cu5' S12 118.3(5)
Cu5 Cu5' Br1 89.7(11)
S3 Cu5' Br1 122.3(5)
S12 Cu5' Br1 118.0(5)
S13 Cu6' S10 110.9(4)
S13 Cu6' S1 128.0(5)
S10 Cu6' S1 105.6(3)
S13 Cu6' Br1 99.8(4)
S10 Cu6' Br1 105.0(4)
S1 Cu6' Br1 105.1(3)
S13 Cu6' Cu10 87.1(3)
S10 Cu6' Cu10 99.6(4)
S1 Cu6' Cu10 50.8(2)
Br1 Cu6' Cu10 150.0(5)
S13 Cu6' Cu8 63.6(2)
S10 Cu6' Cu8 151.7(5)
S1 Cu6' Cu8 97.8(4)
Br1 Cu6' Cu8 52.7(2)
Cu10 Cu6' Cu8 107.5(4)
S13 Cu6' Cu9 60.5(2)
S10 Cu6' Cu9 51.3(2)
S1 Cu6' Cu9 147.0(5)
Br1 Cu6' Cu9 104.0(4)
Cu10 Cu6' Cu9 104.8(3)
Cu8 Cu6' Cu9 112.1(3)
S13 Cu6' Cu5 54.8(2)
S10 Cu6' Cu5 94.1(4)
S1 Cu6' Cu5 154.7(5)
Br1 Cu6' Cu5 53.4(2)
Cu10 Cu6' Cu5 141.9(2)
Cu8 Cu6' Cu5 59.4(2)
Cu9 Cu6' Cu5 58.3(2)

loop_
_geom_bond_atom_site_label_1
_geom_bond_atom_site_label_2
_geom_bond_distance
Br1 Cu8 2.4293(10)
Br1 Cu5' 2.465(11)
Br1 Cu6 2.474(5)
Br1 Cu5 2.5439(16)
Br1 Cu6' 2.619(12)
Br2 Cu7 2.4479(10)
Br2 Cu1' 2.472(6)
Br2 Cu2 2.5701(11)
Br2 Cu1 2.5711(16)
Br3 Cu4' 2.452(6)
Br3 Cu9 2.4690(11)
Br3 Cu3 2.6166(11)
Br3 Cu4 2.6262(17)
C1 C2 1.443(11)
C1 O1 1.457(8)
C1 C3 1.492(11)
C4 C6' 1.43(4)
C4 O2 1.454(9)
C4 C5 1.467(13)
C4 C6 1.58(3)
C7 C9 1.480(12)
C7 O3 1.484(8)
C7 C8 1.492(12)
C10 O4 1.469(8)
C10 C11 1.516(10)
C10 C12' 1.525(11)
C10 C12 1.535(10)
C10 C11' 1.536(11)
C13 O5 1.467(8)
C13 C14 1.478(14)
C13 C15 1.487(14)
C16 O6 1.451(9)
C16 C18 1.477(13)
C16 C17 1.485(13)
C19 O7 1.449(8)
C19 C20 1.452(11)
C19 C21 1.478(12)
C22 O8 1.468(8)
C22 C23 1.484(14)
C22 C24 1.485(13)
C25 C27 1.463(12)
C25 O9 1.472(8)
C25 C26 1.513(11)
C28 O10 1.465(8)
C28 C30 1.472(12)
C28 C29 1.479(12)
C31 O11 1.462(7)
C31 C33 1.471(11)
C31 C32 1.502(10)
C34 O12 1.437(9)
C34 C35 1.462(15)
C34 C36 1.504(16)
Cu1 Cu1' 0.711(4)
Cu1 S7 2.379(2)
Cu1 S4 2.399(2)
Cu1 S13 2.440(2)
Cu1 Cu11 2.7566(17)
Cu1 Cu8 2.8736(17)
Cu1 Cu7 2.9964(18)
Cu1 Cu2 3.0126(17)
Cu2 S5 2.3477(17)
Cu2 S2 2.3946(17)
Cu2 S13 2.4031(16)
Cu2 Cu10 2.7706(12)
Cu2 Cu7 2.8740(12)
Cu2 Cu8 2.9314(13)
Cu7 S6 2.2843(17)
Cu7 S8 2.2899(16)
Cu7 Cu4 2.8636(18)
Cu7 Cu3 2.8897(13)
Cu3 S11 2.3766(16)
Cu3 S8 2.3806(16)
Cu3 S13 2.4211(16)
Cu3 Cu11 2.7130(11)
Cu3 Cu9 2.8584(13)
Cu3 Cu4 3.0136(17)
Cu4 Cu4' 0.728(5)
Cu4 S6 2.371(2)
Cu4 S9 2.397(2)
Cu4 S13 2.410(2)
Cu4 Cu10 2.7923(18)
Cu4 Cu9 2.8024(17)
Cu9 S12 2.3051(16)
Cu9 S10 2.3130(17)
Cu9 S13 2.6546(16)
Cu9 Cu6' 2.845(11)
Cu9 Cu5 2.8471(17)
Cu5 Cu5' 0.641(7)
Cu5 S3 2.337(2)
Cu5 S12 2.346(2)
Cu5 S13 2.528(2)
Cu5 Cu8 2.8930(17)
Cu5 Cu11 2.9298(17)
Cu5 Cu6' 2.994(11)
Cu6 S1 2.267(5)
Cu6 S10 2.294(5)
Cu6 S13 2.808(3)
Cu6 Cu10 2.943(5)
Cu6 Cu8 3.023(5)
Cu8 S4 2.2840(16)
Cu8 S2 2.3045(16)
Cu8 S13 2.7691(16)
Cu8 Cu6' 2.839(11)
Cu11 S11 2.2546(16)
Cu11 S3 2.2600(16)
Cu11 S7 2.2607(15)
Cu11 Cu1' 3.013(6)
Cu10 S1 2.2490(17)
Cu10 S5 2.2588(16)
Cu10 S9 2.2629(17)
Cu10 Cu6' 2.769(12)
O1 P1 1.572(4)
O2 P1 1.576(5)
O3 P2 1.573(4)
O4 P2 1.563(5)
O5 P3 1.570(4)
O6 P3 1.569(4)
O7 P4 1.576(4)
O8 P4 1.563(4)
O9 P5 1.562(4)
O10 P5 1.577(4)
O11 P6 1.575(4)
O12 P6 1.564(4)
P1 S2 2.004(2)
P1 S1 2.018(2)
P2 S4 2.007(2)
P2 S3 2.010(2)
P3 S6 2.004(2)
P3 S5 2.022(2)
P4 S8 2.0051(19)
P4 S7 2.023(2)
P5 S10 2.006(2)
P5 S9 2.018(2)
P6 S12 2.0112(19)
P6 S11 2.021(2)
S1 Cu6' 2.426(11)
S3 Cu5' 2.107(12)
S4 Cu1' 2.227(6)
S6 Cu4' 2.243(6)
S7 Cu1' 2.117(6)
S9 Cu4' 2.135(6)
S10 Cu6' 2.423(11)
S12 Cu5' 2.270(12)
S13 Cu6' 2.362(6)
